data_7017418
loop_
_publ_author_name
'Bollermann, Timo'
'Schwedler, Inke'
'Molon, Mariusz'
'Freitag, Kerstin'
'Gemel, Christian'
'Seidel, R\"udiger W'
'Fischer, Roland A.'

_publ_section_title
;
 Zinc-rich compounds of iron and cobalt: Formation of [Fe(2)Zn(n)] (n =
 2-4) and [Co(2)Zn(3)] cores.
;
_journal_issue 46
_journal_name_full 'Dalton transactions (Cambridge, England : 2003)'
_journal_page_first 12570
_journal_page_last 12577
_journal_paper_doi 10.1039/c1dt11386k
_journal_volume 40
_journal_year 2011
_chemical_formula_moiety 'C36 H40 Co2 N2 O6 Zn3, 2(C7 H8)'
_chemical_formula_sum 'C50 H56 Co2 N2 O6 Zn3'
_chemical_formula_weight 1094.94
_chemical_name_systematic
;
?
;
_space_group_IT_number 14
_symmetry_cell_setting monoclinic
_symmetry_space_group_name_Hall '-P 2yn'
_symmetry_space_group_name_H-M 'P 1 21/n 1'
_atom_sites_solution_hydrogens geom
_atom_sites_solution_primary direct
_atom_sites_solution_secondary difmap
_audit_creation_method SHELXL-97
_cell_angle_alpha 90.00
_cell_angle_beta 113.370(12)
_cell_angle_gamma 90.00
_cell_formula_units_Z 4
_cell_length_a 17.2422(18)
_cell_length_b 14.6947(13)
_cell_length_c 19.774(2)
_cell_measurement_reflns_used 5133
_cell_measurement_temperature 110(2)
_cell_measurement_theta_max 29.0184
_cell_measurement_theta_min 2.7667
_cell_volume 4599.1(9)
_computing_cell_refinement
;
CrysAlisPro, Agilent Technologies,
Version 1.171.35.11 (release 16-05-2011 CrysAlis171 .NET)
(compiled May 16 2011,17:55:39)
;
_computing_data_collection
;
CrysAlisPro, Agilent Technologies,
Version 1.171.35.11 (release 16-05-2011 CrysAlis171 .NET)
(compiled May 16 2011,17:55:39)
;
_computing_data_reduction
;
CrysAlisPro, Agilent Technologies,
Version 1.171.35.11 (release 16-05-2011 CrysAlis171 .NET)
(compiled May 16 2011,17:55:39)
;
_computing_publication_material 'enCIFer (Allen et al., 2004)'
_computing_structure_refinement 'SHELXL-97 (Sheldrick, 2008)'
_computing_structure_solution 'SHELXS-97 (Sheldrick, 2008)'
_diffrn_ambient_temperature 110(2)
_diffrn_detector_area_resol_mean 8.4171
_diffrn_measured_fraction_theta_full 0.998
_diffrn_measured_fraction_theta_max 0.998
_diffrn_measurement_device_type 'Xcalibur^TM^2, Oxford Diffraction'
_diffrn_measurement_method '\w scans'
_diffrn_radiation_monochromator graphite
_diffrn_radiation_source 'Enhance (Mo) X-ray Source'
_diffrn_radiation_type MoK\a
_diffrn_radiation_wavelength 0.71073
_diffrn_reflns_av_R_equivalents 0.0994
_diffrn_reflns_av_sigmaI/netI 0.0865
_diffrn_reflns_limit_h_max 20
_diffrn_reflns_limit_h_min -20
_diffrn_reflns_limit_k_max 17
_diffrn_reflns_limit_k_min -17
_diffrn_reflns_limit_l_max 23
_diffrn_reflns_limit_l_min -23
_diffrn_reflns_number 50231
_diffrn_reflns_theta_full 25.00
_diffrn_reflns_theta_max 25.00
_diffrn_reflns_theta_min 2.77
_exptl_absorpt_coefficient_mu 2.300
_exptl_absorpt_correction_T_max 0.7542
_exptl_absorpt_correction_T_min 0.6691
_exptl_absorpt_correction_type multi-scan
_exptl_absorpt_process_details
;
CrysAlisPro, Agilent Technologies,
Version 1.171.35.11 (release 16-05-2011 CrysAlis171 .NET)
(compiled May 16 2011,17:55:39)
Empirical absorption correction using spherical harmonics,
implemented in SCALE3 ABSPACK scaling algorithm.
;
_exptl_crystal_colour yellow
_exptl_crystal_density_diffrn 1.581
_exptl_crystal_density_method 'not measured'
_exptl_crystal_description prism
_exptl_crystal_F_000 2248
_exptl_crystal_size_max 0.19
_exptl_crystal_size_mid 0.15
_exptl_crystal_size_min 0.13
_platon_squeeze_details
;
;
_refine_diff_density_max 1.203
_refine_diff_density_min -0.954
_refine_diff_density_rms 0.121
_refine_ls_extinction_method none
_refine_ls_goodness_of_fit_ref 1.076
_refine_ls_hydrogen_treatment constr
_refine_ls_matrix_type full
_refine_ls_number_parameters 425
_refine_ls_number_reflns 8093
_refine_ls_number_restraints 54
_refine_ls_restrained_S_all 1.078
_refine_ls_R_factor_all 0.1345
_refine_ls_R_factor_gt 0.0777
_refine_ls_shift/su_max 0.001
_refine_ls_shift/su_mean 0.000
_refine_ls_structure_factor_coef Fsqd
_refine_ls_weighting_details 'calc w=1/[\s^2^(Fo^2^)+(0.1139P)^2^+0.0000P] where P=(Fo^2^+2Fc^2^)/3'
_refine_ls_weighting_scheme calc
_refine_ls_wR_factor_gt 0.2032
_refine_ls_wR_factor_ref 0.2270
_reflns_number_gt 4549
_reflns_number_total 8093
_reflns_threshold_expression >2sigma(I)
_cod_data_source_file c1dt11386k.txt
_cod_data_source_block 4
_cod_original_cell_volume 4599.0(8)
_cod_original_sg_symbol_H-M 'P 21/n'
_cod_database_code 7017418

loop_
_symmetry_equiv_pos_as_xyz
'x, y, z'
'-x+1/2, y+1/2, -z+1/2'
'-x, -y, -z'
'x-1/2, -y-1/2, z-1/2'

loop_
_atom_site_label
_atom_site_type_symbol
_atom_site_fract_x
_atom_site_fract_y
_atom_site_fract_z
_atom_site_U_iso_or_equiv
_atom_site_adp_type
_atom_site_occupancy
_atom_site_symmetry_multiplicity
_atom_site_calc_flag
_atom_site_refinement_flags
_atom_site_disorder_assembly
_atom_site_disorder_group
Zn1 Zn 0.32160(6) 0.92329(7) 0.02393(6) 0.0483(3) Uani 1 1 d . . .
Zn2 Zn 0.23481(6) 1.08061(7) -0.09670(5) 0.0479(3) Uani 1 1 d . . .
Zn3 Zn 0.24593(6) 1.08227(8) 0.09167(6) 0.0598(4) Uani 1 1 d . . .
Co1 Co 0.34499(7) 1.08596(8) 0.02884(6) 0.0443(3) Uani 1 1 d . A .
Co2 Co 0.18123(6) 0.99060(7) -0.02154(6) 0.0371(3) Uani 1 1 d . A .
O1 O 0.4732(5) 1.0523(6) 0.1745(4) 0.092(2) Uani 1 1 d . A .
C1 C 0.4160(6) 1.0649(8) 0.1179(5) 0.074(3) Uani 1 1 d . . .
O2 O 0.4518(4) 1.0744(5) -0.0522(4) 0.078(2) Uani 1 1 d . A .
C2 C 0.4040(6) 1.0768(6) -0.0225(6) 0.060(3) Uani 1 1 d . . .
O3 O 0.3099(7) 1.2814(6) 0.0211(5) 0.120(3) Uani 1 1 d . A .
C3 C 0.3221(7) 1.2016(7) 0.0243(5) 0.063(3) Uani 1 1 d . . .
O4 O 0.1345(5) 0.8673(5) 0.0706(4) 0.083(2) Uani 1 1 d . A .
C4 C 0.1584(6) 0.9185(6) 0.0386(5) 0.055(2) Uani 1 1 d . . .
O5 O 0.1351(4) 0.8622(4) -0.1416(4) 0.0649(18) Uani 1 1 d . A .
C5 C 0.1581(5) 0.9167(6) -0.0958(5) 0.043(2) Uani 1 1 d . . .
O6 O 0.0531(4) 1.1322(5) -0.0628(3) 0.071(2) Uani 1 1 d . A .
C6 C 0.1048(6) 1.0774(6) -0.0457(4) 0.052(2) Uani 1 1 d . . .
N11 N 0.3476(4) 0.8310(5) -0.0433(4) 0.0525(19) Uani 1 1 d . A .
C12 C 0.3133(10) 0.7495(8) -0.0478(8) 0.114(5) Uani 1 1 d . . .
H12 H 0.2827 0.7375 -0.0180 0.137 Uiso 1 1 calc R A .
C13 C 0.3193(9) 0.6818(9) -0.0926(7) 0.099(4) Uani 1 1 d . A .
H13 H 0.2937 0.6238 -0.0957 0.119 Uiso 1 1 calc R . .
C14 C 0.3693(11) 0.7068(12) -0.1361(7) 0.129(6) Uani 1 1 d . . .
H14 H 0.3806 0.6624 -0.1659 0.155 Uiso 1 1 calc R A .
C15 C 0.3983(8) 0.7912(12) -0.1334(7) 0.116(6) Uani 1 1 d . A .
H15 H 0.4290 0.8098 -0.1617 0.139 Uiso 1 1 calc R . .
C16 C 0.3815(3) 0.8481(3) -0.0882(3) 0.092(4) Uani 1 1 d . . .
H16 H 0.3970 0.9098 -0.0900 0.110 Uiso 1 1 calc R A .
N21 N 0.3702(3) 0.8367(3) 0.1191(3) 0.071(3) Uani 0.638(11) 1 d PRD A 1
C22 C 0.3191(3) 0.7981(3) 0.1509(3) 0.078(4) Uani 0.638(11) 1 d PRDU A 1
H22 H 0.2594 0.8019 0.1265 0.094 Uiso 0.638(11) 1 calc PR A 1
C23 C 0.3555(3) 0.7539(3) 0.2184(3) 0.082(4) Uani 0.638(11) 1 d PRDU A 1
H23 H 0.3206 0.7275 0.2401 0.098 Uiso 0.638(11) 1 calc PR A 1
C24 C 0.4429(3) 0.7483(3) 0.2541(3) 0.123(10) Uani 0.638(11) 1 d PRD A 1
H24 H 0.4677 0.7181 0.3002 0.147 Uiso 0.638(11) 1 calc PR A 1
C25 C 0.4939(3) 0.7869(3) 0.2222(3) 0.082(4) Uani 0.638(11) 1 d PRDU A 1
H25 H 0.5537 0.7831 0.2466 0.098 Uiso 0.638(11) 1 calc PR A 1
C26 C 0.4576(3) 0.8311(3) 0.1547(3) 0.078(4) Uani 0.638(11) 1 d PRDU A 1
H26 H 0.4925 0.8574 0.1330 0.094 Uiso 0.638(11) 1 calc PR A 1
N21' N 0.3795(3) 0.8451(3) 0.1189(3) 0.071(3) Uani 0.362(11) 1 d PRD A 2
C22' C 0.3460(3) 0.8389(3) 0.1720(3) 0.074(7) Uani 0.362(11) 1 d PRDU A 2
H22' H 0.3074 0.8837 0.1743 0.089 Uiso 0.362(11) 1 calc PR A 2
C23' C 0.3688(3) 0.7671(3) 0.2219(3) 0.114(10) Uani 0.362(11) 1 d PRDU A 2
H23' H 0.3459 0.7629 0.2582 0.136 Uiso 0.362(11) 1 calc PR A 2
C24' C 0.4253(3) 0.7015(3) 0.2186(3) 0.123(10) Uani 0.362(11) 1 d PRD A 2
H24' H 0.4409 0.6524 0.2527 0.147 Uiso 0.362(11) 1 calc PR A 2
C25' C 0.4589(3) 0.7077(3) 0.1654(3) 0.114(10) Uani 0.362(11) 1 d PRDU A 2
H25' H 0.4975 0.6628 0.1632 0.136 Uiso 0.362(11) 1 calc PR A 2
C26' C 0.4360(3) 0.7795(3) 0.1156(3) 0.074(7) Uani 0.362(11) 1 d PRDU A 2
H26' H 0.4590 0.7837 0.0792 0.089 Uiso 0.362(11) 1 calc PR A 2
C31 C 0.2805(6) 1.1879(9) 0.1865(6) 0.068(3) Uani 1 1 d . A .
C32 C 0.1944(8) 1.1998(8) 0.1371(6) 0.078(3) Uani 1 1 d . A .
C33 C 0.1512(6) 1.1150(7) 0.1446(5) 0.057(3) Uani 1 1 d . A .
C34 C 0.2135(8) 1.0658(10) 0.1950(6) 0.086(4) Uani 1 1 d . A .
C35 C 0.2875(9) 1.1091(16) 0.2215(7) 0.132(7) Uani 1 1 d . A .
C36 C 0.3496(8) 1.2556(11) 0.2041(7) 0.140(7) Uani 1 1 d . . .
H36A H 0.3754 1.2656 0.2575 0.210 Uiso 1 1 calc R A .
H36B H 0.3266 1.3132 0.1791 0.210 Uiso 1 1 calc R . .
H36C H 0.3924 1.2328 0.1874 0.210 Uiso 1 1 calc R . .
C37 C 0.1569(8) 1.2798(9) 0.0954(7) 0.110(5) Uani 1 1 d . . .
H37A H 0.1216 1.3099 0.1172 0.165 Uiso 1 1 calc R A .
H37B H 0.1220 1.2627 0.0444 0.165 Uiso 1 1 calc R . .
H37C H 0.2016 1.3216 0.0961 0.165 Uiso 1 1 calc R . .
C38 C 0.0586(6) 1.0977(10) 0.1066(7) 0.118(6) Uani 1 1 d . . .
H38A H 0.0493 1.0401 0.0796 0.177 Uiso 1 1 calc R A .
H38B H 0.0322 1.1474 0.0720 0.177 Uiso 1 1 calc R . .
H38C H 0.0336 1.0944 0.1432 0.177 Uiso 1 1 calc R . .
C39 C 0.1905(10) 0.9726(11) 0.2241(7) 0.130(5) Uani 1 1 d . . .
H39A H 0.2412 0.9479 0.2633 0.194 Uiso 1 1 calc R A .
H39B H 0.1692 0.9289 0.1834 0.194 Uiso 1 1 calc R . .
H39C H 0.1471 0.9839 0.2434 0.194 Uiso 1 1 calc R . .
C40 C 0.3688(8) 1.0706(13) 0.2822(7) 0.150(8) Uani 1 1 d . . .
H40A H 0.4183 1.0986 0.2781 0.224 Uiso 1 1 calc R A .
H40B H 0.3708 1.0045 0.2762 0.224 Uiso 1 1 calc R . .
H40C H 0.3688 1.0842 0.3307 0.224 Uiso 1 1 calc R . .
C41 C 0.1188(7) 1.1069(6) -0.2157(5) 0.059(3) Uani 1 1 d . A .
C42 C 0.1788(9) 1.0495(8) -0.2316(6) 0.082(3) Uani 1 1 d . A .
C43 C 0.2548(9) 1.0959(7) -0.2051(6) 0.075(3) Uani 1 1 d . A .
C44 C 0.2451(5) 1.1819(6) -0.1803(5) 0.051(2) Uani 1 1 d . A .
C45 C 0.1599(8) 1.1881(7) -0.1848(5) 0.075(3) Uani 1 1 d . A .
C46 C 0.0296(6) 1.0755(7) -0.2372(5) 0.067(3) Uani 1 1 d . . .
H46A H -0.0028 1.1228 -0.2250 0.101 Uiso 1 1 calc R A .
H46B H 0.0291 1.0196 -0.2103 0.101 Uiso 1 1 calc R . .
H46C H 0.0040 1.0635 -0.2903 0.101 Uiso 1 1 calc R . .
C47 C 0.1696(11) 0.9596(7) -0.2646(7) 0.136(7) Uani 1 1 d . . .
H47A H 0.2188 0.9464 -0.2761 0.204 Uiso 1 1 calc R A .
H47B H 0.1182 0.9578 -0.3100 0.204 Uiso 1 1 calc R . .
H47C H 0.1657 0.9139 -0.2300 0.204 Uiso 1 1 calc R . .
C48 C 0.3324(9) 1.0668(10) -0.2200(7) 0.117(5) Uani 1 1 d . . .
H48A H 0.3789 1.1096 -0.1959 0.175 Uiso 1 1 calc R A .
H48B H 0.3179 1.0668 -0.2732 0.175 Uiso 1 1 calc R . .
H48C H 0.3499 1.0055 -0.2003 0.175 Uiso 1 1 calc R . .
C49 C 0.3090(10) 1.2521(13) -0.1581(8) 0.198(11) Uani 1 1 d . . .
H49A H 0.3582 1.2313 -0.1153 0.297 Uiso 1 1 calc R A .
H49B H 0.2861 1.3074 -0.1452 0.297 Uiso 1 1 calc R . .
H49C H 0.3260 1.2653 -0.1989 0.297 Uiso 1 1 calc R . .
C50 C 0.1154(8) 1.2677(7) -0.1649(5) 0.094(4) Uani 1 1 d . . .
H50A H 0.0600 1.2477 -0.1676 0.141 Uiso 1 1 calc R A .
H50B H 0.1080 1.3179 -0.1995 0.141 Uiso 1 1 calc R . .
H50C H 0.1497 1.2883 -0.1147 0.141 Uiso 1 1 calc R . .

loop_
_atom_site_aniso_label
_atom_site_aniso_U_11
_atom_site_aniso_U_22
_atom_site_aniso_U_33
_atom_site_aniso_U_23
_atom_site_aniso_U_13
_atom_site_aniso_U_12
Zn1 0.0308(6) 0.0505(6) 0.0649(7) 0.0171(5) 0.0202(5) 0.0140(5)
Zn2 0.0384(6) 0.0613(7) 0.0414(6) 0.0052(5) 0.0130(4) -0.0106(5)
Zn3 0.0344(6) 0.0824(8) 0.0682(7) -0.0239(6) 0.0262(5) -0.0086(5)
Co1 0.0255(6) 0.0542(7) 0.0500(7) 0.0037(5) 0.0117(5) 0.0007(5)
Co2 0.0267(6) 0.0412(6) 0.0444(6) 0.0088(5) 0.0150(5) 0.0065(5)
O1 0.053(5) 0.154(7) 0.062(5) 0.000(5) 0.017(4) 0.026(5)
C1 0.040(6) 0.129(10) 0.050(6) 0.003(6) 0.016(5) 0.008(6)
O2 0.059(5) 0.095(5) 0.102(6) 0.046(4) 0.055(4) 0.033(4)
C2 0.037(5) 0.066(6) 0.081(7) 0.034(5) 0.029(5) 0.014(4)
O3 0.213(11) 0.061(5) 0.121(7) -0.027(5) 0.102(7) -0.034(6)
C3 0.087(8) 0.058(6) 0.056(6) -0.021(5) 0.042(5) -0.033(6)
O4 0.088(5) 0.087(5) 0.095(5) 0.046(4) 0.059(5) 0.000(4)
C4 0.039(5) 0.068(6) 0.057(6) 0.018(5) 0.019(4) 0.015(5)
O5 0.047(4) 0.048(4) 0.084(5) -0.020(4) 0.010(3) 0.000(3)
C5 0.028(5) 0.046(5) 0.049(5) 0.001(4) 0.008(4) 0.003(4)
O6 0.055(4) 0.094(5) 0.059(4) 0.005(4) 0.019(3) 0.039(4)
C6 0.043(5) 0.076(7) 0.042(5) 0.007(5) 0.021(4) 0.024(5)
N11 0.047(5) 0.036(4) 0.074(5) 0.011(4) 0.023(4) 0.017(3)
C12 0.195(16) 0.065(8) 0.137(12) 0.008(8) 0.124(12) 0.039(9)
C13 0.123(11) 0.101(10) 0.088(9) 0.016(7) 0.057(8) 0.001(8)
C14 0.155(15) 0.157(14) 0.068(9) -0.032(9) 0.036(9) 0.061(12)
C15 0.097(10) 0.183(15) 0.097(10) -0.067(10) 0.070(8) -0.094(10)
C16 0.094(9) 0.116(10) 0.092(9) -0.007(8) 0.064(8) -0.029(8)
N21 0.029(4) 0.087(6) 0.095(6) 0.053(5) 0.023(4) 0.022(4)
C22 0.051(7) 0.091(8) 0.079(7) 0.048(7) 0.010(5) 0.001(6)
C23 0.033(6) 0.117(9) 0.084(8) 0.055(7) 0.012(5) 0.001(6)
C24 0.075(11) 0.23(3) 0.067(14) 0.090(17) 0.032(11) 0.076(14)
C25 0.033(6) 0.117(9) 0.084(8) 0.055(7) 0.012(5) 0.001(6)
C26 0.051(7) 0.091(8) 0.079(7) 0.048(7) 0.010(5) 0.001(6)
N21' 0.029(4) 0.087(6) 0.095(6) 0.053(5) 0.023(4) 0.022(4)
C22' 0.043(10) 0.078(11) 0.101(12) 0.038(10) 0.029(9) 0.025(9)
C23' 0.099(14) 0.136(15) 0.122(15) 0.023(11) 0.061(11) 0.021(11)
C24' 0.075(11) 0.23(3) 0.067(14) 0.090(17) 0.032(11) 0.076(14)
C25' 0.099(14) 0.136(15) 0.122(15) 0.023(11) 0.061(11) 0.021(11)
C26' 0.043(10) 0.078(11) 0.101(12) 0.038(10) 0.029(9) 0.025(9)
C31 0.034(6) 0.124(10) 0.046(6) -0.026(6) 0.016(5) -0.013(6)
C32 0.084(9) 0.090(8) 0.064(7) -0.024(6) 0.033(6) 0.033(7)
C33 0.038(5) 0.087(7) 0.054(6) -0.036(5) 0.028(5) -0.027(5)
C34 0.057(8) 0.151(12) 0.042(6) -0.030(7) 0.009(5) 0.012(8)
C35 0.056(9) 0.29(2) 0.047(8) -0.032(11) 0.016(6) -0.012(12)
C36 0.066(9) 0.238(18) 0.114(11) -0.117(12) 0.033(7) -0.064(10)
C37 0.092(10) 0.132(12) 0.117(11) -0.065(10) 0.053(9) -0.025(9)
C38 0.040(7) 0.217(16) 0.113(10) -0.088(10) 0.047(7) -0.034(8)
C39 0.130(13) 0.185(15) 0.089(10) 0.026(10) 0.059(9) -0.015(12)
C40 0.063(9) 0.32(2) 0.064(8) -0.011(11) 0.025(7) 0.008(11)
C41 0.089(8) 0.049(6) 0.033(5) 0.003(4) 0.018(5) -0.011(5)
C42 0.106(10) 0.074(8) 0.062(7) 0.017(6) 0.030(7) 0.010(7)
C43 0.113(11) 0.073(7) 0.052(6) -0.001(5) 0.046(7) 0.022(7)
C44 0.029(5) 0.052(6) 0.058(6) -0.014(4) 0.003(4) 0.001(4)
C45 0.115(10) 0.071(7) 0.028(5) 0.024(5) 0.015(5) 0.037(7)
C46 0.071(7) 0.087(7) 0.040(5) 0.003(5) 0.018(5) -0.008(6)
C47 0.29(2) 0.050(7) 0.121(11) -0.037(7) 0.132(13) -0.028(10)
C48 0.119(12) 0.148(13) 0.101(10) -0.004(9) 0.062(9) 0.029(10)
C49 0.107(12) 0.28(2) 0.147(14) 0.147(15) -0.013(10) -0.075(14)
C50 0.133(11) 0.064(7) 0.046(6) -0.003(5) -0.006(6) 0.014(7)

loop_
_atom_type_symbol
_atom_type_description
_atom_type_scat_dispersion_real
_atom_type_scat_dispersion_imag
_atom_type_scat_source
C C 0.0033 0.0016 'International Tables Vol C Tables 4.2.6.8 and 6.1.1.4'
H H 0.0000 0.0000 'International Tables Vol C Tables 4.2.6.8 and 6.1.1.4'
N N 0.0061 0.0033 'International Tables Vol C Tables 4.2.6.8 and 6.1.1.4'
O O 0.0106 0.0060 'International Tables Vol C Tables 4.2.6.8 and 6.1.1.4'
Co Co 0.3494 0.9721 'International Tables Vol C Tables 4.2.6.8 and 6.1.1.4'
Zn Zn 0.2839 1.4301 'International Tables Vol C Tables 4.2.6.8 and 6.1.1.4'

loop_
_geom_angle_atom_site_label_1
_geom_angle_atom_site_label_2
_geom_angle_atom_site_label_3
_geom_angle
N11 Zn1 N21' 93.9(2)
N11 Zn1 N21 93.8(2)
N21' Zn1 N21 5.3
N11 Zn1 Co1 126.7(2)
N21' Zn1 Co1 119.69(16)
N21 Zn1 Co1 123.34(15)
N11 Zn1 Co2 117.8(2)
N21' Zn1 Co2 127.41(14)
N21 Zn1 Co2 123.37(14)
Co1 Zn1 Co2 74.86(4)
C44 Zn2 C43 35.2(3)
C44 Zn2 C45 36.3(3)
C43 Zn2 C45 58.8(4)
C44 Zn2 Co2 162.8(2)
C43 Zn2 Co2 148.5(3)
C45 Zn2 Co2 126.5(3)
C44 Zn2 C41 57.8(3)
C43 Zn2 C41 57.1(4)
C45 Zn2 C41 34.0(3)
Co2 Zn2 C41 108.1(2)
C44 Zn2 Co1 117.4(2)
C43 Zn2 Co1 126.4(3)
C45 Zn2 Co1 135.4(3)
Co2 Zn2 Co1 74.25(4)
C41 Zn2 Co1 168.2(2)
C44 Zn2 C42 56.9(3)
C43 Zn2 C42 33.2(4)
C45 Zn2 C42 57.2(4)
Co2 Zn2 C42 118.4(3)
C41 Zn2 C42 34.5(3)
Co1 Zn2 C42 154.6(3)
C32 Zn3 C33 37.8(4)
C32 Zn3 C31 36.1(4)
C33 Zn3 C31 59.8(3)
C32 Zn3 C34 57.9(5)
C33 Zn3 C34 33.7(4)
C31 Zn3 C34 55.7(4)
C32 Zn3 C35 56.9(5)
C33 Zn3 C35 56.6(4)
C31 Zn3 C35 32.6(5)
C34 Zn3 C35 32.6(4)
C32 Zn3 Co2 131.6(3)
C33 Zn3 Co2 112.2(2)
C31 Zn3 Co2 167.4(3)
C34 Zn3 Co2 123.9(3)
C35 Zn3 Co2 153.2(5)
C32 Zn3 Co1 129.3(3)
C33 Zn3 Co1 166.6(3)
C31 Zn3 Co1 112.5(3)
C34 Zn3 Co1 153.2(3)
C35 Zn3 Co1 123.9(3)
Co2 Zn3 Co1 73.19(5)
C2 Co1 C1 104.1(5)
C2 Co1 C3 102.9(4)
C1 Co1 C3 106.4(5)
C2 Co1 Zn1 91.6(3)
C1 Co1 Zn1 84.5(4)
C3 Co1 Zn1 158.8(3)
C2 Co1 Zn2 78.5(3)
C1 Co1 Zn2 167.3(4)
C3 Co1 Zn2 84.9(3)
Zn1 Co1 Zn2 83.00(5)
C2 Co1 Zn3 171.7(3)
C1 Co1 Zn3 80.6(3)
C3 Co1 Zn3 81.9(3)
Zn1 Co1 Zn3 82.04(5)
Zn2 Co1 Zn3 95.47(5)
C2 Co1 Co2 118.6(3)
C1 Co1 Co2 117.1(4)
C3 Co1 Co2 106.2(3)
Zn1 Co1 Co2 52.77(4)
Zn2 Co1 Co2 52.45(4)
Zn3 Co1 Co2 53.22(4)
C5 Co2 C4 99.0(4)
C5 Co2 C6 109.1(4)
C4 Co2 C6 106.1(4)
C5 Co2 Zn2 80.8(3)
C4 Co2 Zn2 171.1(3)
C6 Co2 Zn2 82.2(3)
C5 Co2 Zn1 85.4(3)
C4 Co2 Zn1 87.8(3)
C6 Co2 Zn1 157.5(3)
Zn2 Co2 Zn1 83.30(5)
C5 Co2 Zn3 167.3(3)
C4 Co2 Zn3 81.8(3)
C6 Co2 Zn3 82.6(3)
Zn2 Co2 Zn3 96.48(5)
Zn1 Co2 Zn3 82.02(5)
C5 Co2 Co1 116.7(3)
C4 Co2 Co1 120.1(3)
C6 Co2 Co1 105.1(3)
Zn2 Co2 Co1 53.30(4)
Zn1 Co2 Co1 52.37(4)
Zn3 Co2 Co1 53.59(4)
O1 C1 Co1 170.3(9)
O2 C2 Co1 173.1(10)
O3 C3 Co1 177.0(10)
O4 C4 Co2 171.3(9)
O5 C5 Co2 170.6(8)
O6 C6 Co2 177.9(9)
C16 N11 C12 116.8(8)
C16 N11 Zn1 126.8(5)
C12 N11 Zn1 115.6(7)
N11 C12 C13 123.9(12)
N11 C12 H12 118.0
C13 C12 H12 118.0
C12 C13 C14 114.0(13)
C12 C13 H13 123.0
C14 C13 H13 123.0
C15 C14 C13 120.2(12)
C15 C14 H14 119.9
C13 C14 H14 119.9
C14 C15 C16 115.6(11)
C14 C15 H15 122.2
C16 C15 H15 122.2
N11 C16 C15 128.9(8)
N11 C16 H16 115.6
C15 C16 H16 115.6
C22 N21 C26 120.0
C22 N21 Zn1 122.79(13)
C26 N21 Zn1 116.56(13)
C23 C22 N21 120.0
C23 C22 H22 120.0
N21 C22 H22 120.0
C24 C23 C22 120.0
C24 C23 H23 120.0
C22 C23 H23 120.0
C23 C24 C25 120.0
C23 C24 H24 120.0
C25 C24 H24 120.0
C26 C25 C24 120.0
C26 C25 H25 120.0
C24 C25 H25 120.0
C25 C26 N21 120.0
C25 C26 H26 120.0
N21 C26 H26 120.0
C22' N21' C26' 120.0
C22' N21' Zn1 121.45(14)
C26' N21' Zn1 115.73(14)
C23' C22' N21' 120.0
C23' C22' H22' 120.0
N21' C22' H22' 120.0
C22' C23' C24' 120.0
C22' C23' H23' 120.0
C24' C23' H23' 120.0
C25' C24' C23' 120.0
C25' C24' H24' 120.0
C23' C24' H24' 120.0
C24' C25' C26' 120.0
C24' C25' H25' 120.0
C26' C25' H25' 120.0
C25' C26' N21' 120.0
C25' C26' H26' 120.0
N21' C26' H26' 120.0
C35 C31 C32 108.5(11)
C35 C31 C36 124.2(12)
C32 C31 C36 126.9(13)
C35 C31 Zn3 77.2(8)
C32 C31 Zn3 70.5(5)
C36 C31 Zn3 124.3(7)
C31 C32 C37 127.0(13)
C31 C32 C33 104.8(10)
C37 C32 C33 127.9(11)
C31 C32 Zn3 73.4(6)
C37 C32 Zn3 123.4(8)
C33 C32 Zn3 72.1(5)
C34 C33 C32 103.8(9)
C34 C33 C38 131.3(12)
C32 C33 C38 124.8(11)
C34 C33 Zn3 74.0(6)
C32 C33 Zn3 70.1(5)
C38 C33 Zn3 122.9(6)
C35 C34 C33 113.1(15)
C35 C34 C39 127.1(14)
C33 C34 C39 119.2(11)
C35 C34 Zn3 76.7(8)
C33 C34 Zn3 72.2(6)
C39 C34 Zn3 125.8(8)
C31 C35 C34 109.6(13)
C31 C35 C40 126.2(15)
C34 C35 C40 124.2(19)
C31 C35 Zn3 70.2(7)
C34 C35 Zn3 70.7(7)
C40 C35 Zn3 124.2(10)
C31 C36 H36A 109.5
C31 C36 H36B 109.5
H36A C36 H36B 109.5
C31 C36 H36C 109.5
H36A C36 H36C 109.5
H36B C36 H36C 109.5
C32 C37 H37A 109.5
C32 C37 H37B 109.5
H37A C37 H37B 109.5
C32 C37 H37C 109.5
H37A C37 H37C 109.5
H37B C37 H37C 109.5
C33 C38 H38A 109.5
C33 C38 H38B 109.5
H38A C38 H38B 109.5
C33 C38 H38C 109.5
H38A C38 H38C 109.5
H38B C38 H38C 109.5
C34 C39 H39A 109.5
C34 C39 H39B 109.5
H39A C39 H39B 109.5
C34 C39 H39C 109.5
H39A C39 H39C 109.5
H39B C39 H39C 109.5
C35 C40 H40A 109.5
C35 C40 H40B 109.5
H40A C40 H40B 109.5
C35 C40 H40C 109.5
H40A C40 H40C 109.5
H40B C40 H40C 109.5
C45 C41 C42 107.9(10)
C45 C41 C46 132.3(10)
C42 C41 C46 119.7(9)
C45 C41 Zn2 68.5(5)
C42 C41 Zn2 74.7(6)
C46 C41 Zn2 125.5(6)
C43 C42 C47 122.4(13)
C43 C42 C41 106.2(10)
C47 C42 C41 131.3(13)
C43 C42 Zn2 66.3(6)
C47 C42 Zn2 125.0(8)
C41 C42 Zn2 70.8(6)
C42 C43 C44 110.6(11)
C42 C43 C48 123.7(11)
C44 C43 C48 123.8(12)
C42 C43 Zn2 80.5(7)
C44 C43 Zn2 71.2(6)
C48 C43 Zn2 127.6(8)
C43 C44 C45 107.4(9)
C43 C44 C49 124.8(13)
C45 C44 C49 127.7(12)
C43 C44 Zn2 73.6(6)
C45 C44 Zn2 73.5(5)
C49 C44 Zn2 121.0(7)
C41 C45 C44 107.6(9)
C41 C45 C50 123.0(11)
C44 C45 C50 129.4(11)
C41 C45 Zn2 77.5(5)
C44 C45 Zn2 70.2(5)
C50 C45 Zn2 120.7(6)
C41 C46 H46A 109.5
C41 C46 H46B 109.5
H46A C46 H46B 109.5
C41 C46 H46C 109.5
H46A C46 H46C 109.5
H46B C46 H46C 109.5
C42 C47 H47A 109.5
C42 C47 H47B 109.5
H47A C47 H47B 109.5
C42 C47 H47C 109.5
H47A C47 H47C 109.5
H47B C47 H47C 109.5
C43 C48 H48A 109.5
C43 C48 H48B 109.5
H48A C48 H48B 109.5
C43 C48 H48C 109.5
H48A C48 H48C 109.5
H48B C48 H48C 109.5
C44 C49 H49A 109.5
C44 C49 H49B 109.5
H49A C49 H49B 109.5
C44 C49 H49C 109.5
H49A C49 H49C 109.5
H49B C49 H49C 109.5
C45 C50 H50A 109.5
C45 C50 H50B 109.5
H50A C50 H50B 109.5
C45 C50 H50C 109.5
H50A C50 H50C 109.5
H50B C50 H50C 109.5

loop_
_geom_bond_atom_site_label_1
_geom_bond_atom_site_label_2
_geom_bond_distance
Zn1 N11 2.069(7)
Zn1 N21' 2.087(4)
Zn1 N21 2.147(4)
Zn1 Co1 2.4197(15)
Zn1 Co2 2.4327(14)
Zn2 C44 2.282(9)
Zn2 C43 2.313(10)
Zn2 C45 2.326(8)
Zn2 Co2 2.4293(14)
Zn2 C41 2.440(9)
Zn2 Co1 2.4568(15)
Zn2 C42 2.492(11)
Zn3 C32 2.284(9)
Zn3 C33 2.312(8)
Zn3 C31 2.322(10)
Zn3 C34 2.334(12)
Zn3 C35 2.408(12)
Zn3 Co2 2.4676(15)
Zn3 Co1 2.4793(15)
Co1 C2 1.705(10)
Co1 C1 1.728(10)
Co1 C3 1.739(11)
Co1 Co2 2.9491(15)
Co2 C5 1.740(9)
Co2 C4 1.750(9)
Co2 C6 1.758(9)
O1 C1 1.177(11)
O2 C2 1.186(10)
O3 C3 1.188(12)
O4 C4 1.159(10)
O5 C5 1.155(9)
O6 C6 1.149(9)
N11 C16 1.266(8)
N11 C12 1.323(14)
C12 C13 1.363(15)
C12 H12 0.9500
C13 C14 1.49(2)
C13 H13 0.9500
C14 C15 1.330(19)
C14 H14 0.9500
C15 C16 1.338(15)
C15 H15 0.9500
C16 H16 0.9500
N21 C22 1.3900
N21 C26 1.3900
C22 C23 1.3900
C22 H22 0.9500
C23 C24 1.3900
C23 H23 0.9500
C24 C25 1.3900
C24 H24 0.9500
C25 C26 1.3900
C25 H25 0.9500
C26 H26 0.9500
N21' C22' 1.3900
N21' C26' 1.3900
C22' C23' 1.3900
C22' H22' 0.9500
C23' C24' 1.3900
C23' H23' 0.9500
C24' C25' 1.3900
C24' H24' 0.9500
C25' C26' 1.3900
C25' H25' 0.9500
C26' H26' 0.9500
C31 C35 1.33(2)
C31 C32 1.427(14)
C31 C36 1.484(16)
C32 C37 1.435(16)
C32 C33 1.488(15)
C33 C34 1.349(14)
C33 C38 1.492(13)
C34 C35 1.333(18)
C34 C39 1.594(18)
C35 C40 1.546(19)
C36 H36A 0.9800
C36 H36B 0.9800
C36 H36C 0.9800
C37 H37A 0.9800
C37 H37B 0.9800
C37 H37C 0.9800
C38 H38A 0.9800
C38 H38B 0.9800
C38 H38C 0.9800
C39 H39A 0.9800
C39 H39B 0.9800
C39 H39C 0.9800
C40 H40A 0.9800
C40 H40B 0.9800
C40 H40C 0.9800
C41 C45 1.398(14)
C41 C42 1.462(15)
C41 C46 1.498(14)
C42 C43 1.383(16)
C42 C47 1.455(15)
C43 C44 1.391(12)
C43 C48 1.540(16)
C44 C45 1.437(14)
C44 C49 1.444(16)
C45 C50 1.534(14)
C46 H46A 0.9800
C46 H46B 0.9800
C46 H46C 0.9800
C47 H47A 0.9800
C47 H47B 0.9800
C47 H47C 0.9800
C48 H48A 0.9800
C48 H48B 0.9800
C48 H48C 0.9800
C49 H49A 0.9800
C49 H49B 0.9800
C49 H49C 0.9800
C50 H50A 0.9800
C50 H50B 0.9800
C50 H50C 0.9800

loop_
_platon_squeeze_void_nr
_platon_squeeze_void_average_x
_platon_squeeze_void_average_y
_platon_squeeze_void_average_z
_platon_squeeze_void_volume
_platon_squeeze_void_count_electrons
_platon_squeeze_void_content
1 0.045 0.000 0.500 626 110 '2 toluene'
2 0.901 0.500 0.000 626 110 '2 toluene'
